data_4303571
loop_
_publ_author_name
'Kuppuswamy Arumugam'
'Mohamed C. Shaw'
'P. Chandrasekaran'
'Dino Villagr\'an'
'Thomas G. Gray'
'Joel T. Mague'
'James P. Donahue'

_publ_contact_author 'James P. Donahue'
_publ_contact_author_address
;
   James P. Donahue
   Department of Chemistry
   Tulane University
   Percival Stern Hall, Room 2015
   6400 Freret Street
   New Orleans, Louisiana 70118-5698
;
_publ_contact_author_email donahue@tulane.edu
_publ_section_title
;
Synthesis, Structures, and Properties of 1,2,4,5-Benzenetetrathiolate
Linked Group 10 Metal Complexes
;
_journal_name_full 'Inorganic Chemistry'
_journal_page_first 10591
_journal_page_last 10607
_journal_paper_doi 10.1021/ic901257s
_journal_volume 48
_journal_year 2009
_chemical_formula_moiety 'C37 H26 Ni O P2 S4'
_chemical_formula_sum 'C37 H26 Ni O P2 S4'
_chemical_formula_weight 735.47
_chemical_name_systematic
; 
 ? 
;
_space_group_IT_number 14
_symmetry_cell_setting monoclinic
_symmetry_space_group_name_Hall '-P 2ybc'
_symmetry_space_group_name_H-M 'P 1 21/c 1'
_atom_sites_solution_hydrogens geom
_atom_sites_solution_primary direct
_atom_sites_solution_secondary difmap
_audit_creation_method SHELXL-97
_cell_angle_alpha 90.00
_cell_angle_beta 94.311(2)
_cell_angle_gamma 90.00
_cell_formula_units_Z 4
_cell_length_a 9.1603(9)
_cell_length_b 18.8290(18)
_cell_length_c 19.0909(18)
_cell_measurement_reflns_used 9721
_cell_measurement_temperature 100(2)
_cell_measurement_theta_max 28.76
_cell_measurement_theta_min 2.23
_cell_volume 3283.5(5)
_computing_cell_refinement 'Bruker SAINT (Bruker-AXS 2008)'
_computing_data_collection 'Bruker APEX2 (Bruker-AXS, 2009)'
_computing_data_reduction 'Bruker SAINT (Bruker-AXS 2008)'
_computing_molecular_graphics 'Bruker SHELXTL(Bruker-AXS 2008a)'
_computing_publication_material 'Bruker SHELXTL(Bruker-AXS 2008a)'
_computing_structure_refinement 'SHELXL-97 (Sheldrick, 2008)'
_computing_structure_solution 'SHELXS-97 (Sheldrick, 2008)'
_diffrn_ambient_temperature 100(2)
_diffrn_measured_fraction_theta_full 0.990
_diffrn_measured_fraction_theta_max 0.990
_diffrn_measurement_device_type 'Bruker APEX-I CCD'
_diffrn_measurement_method '\f and \w scans'
_diffrn_radiation_monochromator graphite
_diffrn_radiation_source 'fine-focus sealed tube'
_diffrn_radiation_type MoK\a
_diffrn_radiation_wavelength 0.71073
_diffrn_reflns_av_R_equivalents 0.0411
_diffrn_reflns_av_sigmaI/netI 0.0249
_diffrn_reflns_limit_h_max 12
_diffrn_reflns_limit_h_min -12
_diffrn_reflns_limit_k_max 25
_diffrn_reflns_limit_k_min -25
_diffrn_reflns_limit_l_max 25
_diffrn_reflns_limit_l_min -25
_diffrn_reflns_number 57916
_diffrn_reflns_theta_full 28.80
_diffrn_reflns_theta_max 28.80
_diffrn_reflns_theta_min 2.14
_exptl_absorpt_coefficient_mu 0.974
_exptl_absorpt_correction_T_max 0.9005
_exptl_absorpt_correction_T_min 0.8004
_exptl_absorpt_correction_type multi-scan
_exptl_absorpt_process_details 'SADABS (Sheldrick, 2008a)'
_exptl_crystal_colour orange
_exptl_crystal_density_diffrn 1.488
_exptl_crystal_density_method 'not measured'
_exptl_crystal_description Column
_exptl_crystal_F_000 1512
_exptl_crystal_size_max 0.22
_exptl_crystal_size_mid 0.14
_exptl_crystal_size_min 0.11
_refine_diff_density_max 0.622
_refine_diff_density_min -0.471
_refine_diff_density_rms 0.070
_refine_ls_extinction_method none
_refine_ls_goodness_of_fit_ref 1.038
_refine_ls_hydrogen_treatment constr
_refine_ls_matrix_type full
_refine_ls_number_parameters 406
_refine_ls_number_reflns 8495
_refine_ls_number_restraints 0
_refine_ls_restrained_S_all 1.038
_refine_ls_R_factor_all 0.0404
_refine_ls_R_factor_gt 0.0327
_refine_ls_shift/su_max 0.003
_refine_ls_shift/su_mean 0.000
_refine_ls_structure_factor_coef Fsqd
_refine_ls_weighting_details 'calc w=1/[\s^2^(Fo^2^)+(0.0431P)^2^+2.4209P] where P=(Fo^2^+2Fc^2^)/3'
_refine_ls_weighting_scheme calc
_refine_ls_wR_factor_gt 0.0836
_refine_ls_wR_factor_ref 0.0894
_reflns_number_gt 7282
_reflns_number_total 8495
_reflns_threshold_expression >2\s(I)
_cod_data_source_file ic901257s_si_001_06.cif
_cod_data_source_block jpd287_0m
_cod_depositor_comments
;
The following automatic conversions were performed:
'_symmetry_cell_setting' value 'Monoclinic' changed to 'monoclinic'
according to '/home/saulius/struct/CIF-dictionaries/cif_core.dic'
dictionary named 'cif_core.dic' version 2.4.1 from 2010-06-29.

Automatic conversion script
Id: cif_fix_enum 1527 2010-12-29 10:47:43Z saulius 
;
_cod_database_code 4303571

loop_
_symmetry_equiv_pos_as_xyz
'x, y, z'
'-x, y+1/2, -z+1/2'
'-x, -y, -z'
'x, -y-1/2, z-1/2'

loop_
_atom_site_label
_atom_site_type_symbol
_atom_site_fract_x
_atom_site_fract_y
_atom_site_fract_z
_atom_site_U_iso_or_equiv
_atom_site_adp_type
_atom_site_occupancy
_atom_site_symmetry_multiplicity
_atom_site_calc_flag
_atom_site_refinement_flags
_atom_site_disorder_assembly
_atom_site_disorder_group
Ni1 Ni 0.23425(2) 0.087944(11) 0.814433(11) 0.01562(6) Uani 1 1 d . . .
S1 S 0.23828(5) 0.20089(2) 0.79565(2) 0.02072(9) Uani 1 1 d . . .
S2 S 0.38432(5) 0.09677(2) 0.90708(2) 0.02262(10) Uani 1 1 d . . .
S3 S 0.57696(7) 0.41742(3) 0.91342(3) 0.03703(13) Uani 1 1 d . . .
S4 S 0.72100(6) 0.31752(3) 1.01670(3) 0.03669(13) Uani 1 1 d . . .
P1 P 0.08109(5) 0.07653(2) 0.72340(2) 0.01569(9) Uani 1 1 d . . .
P2 P 0.23186(5) -0.02648(2) 0.82508(2) 0.01780(9) Uani 1 1 d . . .
O1 O 0.7831(2) 0.45422(10) 1.01044(9) 0.0522(5) Uani 1 1 d . . .
C1 C 0.36659(18) 0.23377(9) 0.86019(9) 0.0191(3) Uani 1 1 d . . .
C2 C 0.43352(18) 0.18652(9) 0.90974(9) 0.0186(3) Uani 1 1 d . . .
C3 C 0.5163(2) 0.32906(10) 0.90932(10) 0.0260(4) Uani 1 1 d . . .
C4 C 0.5834(2) 0.28234(10) 0.95841(9) 0.0253(4) Uani 1 1 d . . .
C5 C 0.4062(2) 0.30533(10) 0.86074(10) 0.0244(4) Uani 1 1 d . . .
H5 H 0.3585 0.3375 0.8283 0.029 Uiso 1 1 calc R . .
C6 C 0.54138(19) 0.21154(10) 0.95947(9) 0.0231(4) Uani 1 1 d . . .
H6 H 0.5856 0.1802 0.9938 0.028 Uiso 1 1 calc R . .
C7 C 0.7093(3) 0.40634(13) 0.98576(11) 0.0383(5) Uani 1 1 d . . .
C8 C 0.1505(2) -0.05887(9) 0.90267(10) 0.0221(3) Uani 1 1 d . . .
C9 C 0.2348(2) -0.06343(10) 0.96671(10) 0.0256(4) Uani 1 1 d . . .
H9 H 0.3368 -0.0537 0.9688 0.031 Uiso 1 1 calc R . .
C10 C 0.1687(2) -0.08232(11) 1.02732(11) 0.0317(4) Uani 1 1 d . . .
H10 H 0.2262 -0.0865 1.0707 0.038 Uiso 1 1 calc R . .
C11 C 0.0190(3) -0.09502(10) 1.02462(12) 0.0337(5) Uani 1 1 d . . .
H11 H -0.0258 -0.1077 1.0661 0.040 Uiso 1 1 calc R . .
C12 C -0.0646(2) -0.08924(10) 0.96179(12) 0.0327(4) Uani 1 1 d . . .
H12 H -0.1672 -0.0973 0.9602 0.039 Uiso 1 1 calc R . .
C13 C 0.0007(2) -0.07158(10) 0.90056(11) 0.0274(4) Uani 1 1 d . . .
H13 H -0.0572 -0.0682 0.8573 0.033 Uiso 1 1 calc R . .
C14 C 0.40760(19) -0.07144(9) 0.82464(9) 0.0201(3) Uani 1 1 d . . .
C15 C 0.5231(2) -0.03708(10) 0.79549(10) 0.0238(4) Uani 1 1 d . . .
H15 H 0.5115 0.0103 0.7789 0.029 Uiso 1 1 calc R . .
C16 C 0.6553(2) -0.07216(11) 0.79065(11) 0.0299(4) Uani 1 1 d . . .
H16 H 0.7335 -0.0487 0.7703 0.036 Uiso 1 1 calc R . .
C17 C 0.6742(2) -0.14091(11) 0.81522(11) 0.0312(4) Uani 1 1 d . . .
H17 H 0.7654 -0.1642 0.8121 0.037 Uiso 1 1 calc R . .
C18 C 0.5598(2) -0.17584(10) 0.84443(10) 0.0291(4) Uani 1 1 d . . .
H18 H 0.5726 -0.2231 0.8611 0.035 Uiso 1 1 calc R . .
C19 C 0.4266(2) -0.14160(10) 0.84922(10) 0.0250(4) Uani 1 1 d . . .
H19 H 0.3483 -0.1655 0.8691 0.030 Uiso 1 1 calc R . .
C20 C 0.12896(19) 0.12279(9) 0.64491(9) 0.0188(3) Uani 1 1 d . . .
C21 C 0.2407(2) 0.09563(11) 0.60727(11) 0.0291(4) Uani 1 1 d . . .
H21 H 0.2857 0.0518 0.6209 0.035 Uiso 1 1 calc R . .
C22 C 0.2865(2) 0.13233(13) 0.54992(11) 0.0362(5) Uani 1 1 d . . .
H22 H 0.3622 0.1135 0.5241 0.043 Uiso 1 1 calc R . .
C23 C 0.2219(2) 0.19656(12) 0.53025(10) 0.0344(5) Uani 1 1 d . . .
H23 H 0.2540 0.2219 0.4912 0.041 Uiso 1 1 calc R . .
C24 C 0.1114(2) 0.22352(11) 0.56712(11) 0.0339(5) Uani 1 1 d . . .
H24 H 0.0670 0.2674 0.5532 0.041 Uiso 1 1 calc R . .
C25 C 0.0639(2) 0.18715(10) 0.62479(10) 0.0268(4) Uani 1 1 d . . .
H25 H -0.0124 0.2062 0.6502 0.032 Uiso 1 1 calc R . .
C26 C -0.10620(19) 0.10502(9) 0.73388(9) 0.0202(3) Uani 1 1 d . . .
C27 C -0.1358(2) 0.14817(10) 0.78990(10) 0.0246(4) Uani 1 1 d . . .
H27 H -0.0600 0.1594 0.8248 0.030 Uiso 1 1 calc R . .
C28 C -0.2760(2) 0.17508(11) 0.79526(11) 0.0303(4) Uani 1 1 d . . .
H28 H -0.2951 0.2048 0.8337 0.036 Uiso 1 1 calc R . .
C29 C -0.3869(2) 0.15903(12) 0.74545(11) 0.0320(4) Uani 1 1 d . . .
H29 H -0.4821 0.1781 0.7490 0.038 Uiso 1 1 calc R . .
C30 C -0.3592(2) 0.11477(14) 0.68989(12) 0.0373(5) Uani 1 1 d . . .
H30 H -0.4363 0.1028 0.6558 0.045 Uiso 1 1 calc R . .
C31 C -0.2201(2) 0.08790(12) 0.68376(11) 0.0327(5) Uani 1 1 d . . .
H31 H -0.2019 0.0578 0.6454 0.039 Uiso 1 1 calc R . .
C32 C 0.06878(18) -0.01638(9) 0.69846(9) 0.0193(3) Uani 1 1 d . . .
C33 C 0.12599(19) -0.06464(9) 0.74925(9) 0.0211(3) Uani 1 1 d . . .
C34 C 0.1113(2) -0.13767(10) 0.73674(11) 0.0311(4) Uani 1 1 d . . .
H34 H 0.1480 -0.1708 0.7712 0.037 Uiso 1 1 calc R . .
C35 C 0.0427(2) -0.16128(10) 0.67380(12) 0.0349(5) Uani 1 1 d . . .
H35 H 0.0305 -0.2108 0.6658 0.042 Uiso 1 1 calc R . .
C36 C -0.0083(2) -0.11336(11) 0.62233(11) 0.0316(4) Uani 1 1 d . . .
H36 H -0.0524 -0.1304 0.5789 0.038 Uiso 1 1 calc R . .
C37 C 0.0048(2) -0.04092(10) 0.63391(10) 0.0252(4) Uani 1 1 d . . .
H37 H -0.0292 -0.0082 0.5985 0.030 Uiso 1 1 calc R . .

loop_
_atom_site_aniso_label
_atom_site_aniso_U_11
_atom_site_aniso_U_22
_atom_site_aniso_U_33
_atom_site_aniso_U_23
_atom_site_aniso_U_13
_atom_site_aniso_U_12
Ni1 0.01526(11) 0.01434(11) 0.01691(11) 0.00112(7) -0.00118(8) 0.00085(7)
S1 0.0211(2) 0.01563(19) 0.0242(2) 0.00175(15) -0.00644(16) -0.00073(15)
S2 0.0271(2) 0.01876(19) 0.0207(2) 0.00160(15) -0.00693(17) 0.00043(16)
S3 0.0518(3) 0.0298(3) 0.0280(2) 0.0012(2) -0.0066(2) -0.0204(2)
S4 0.0368(3) 0.0408(3) 0.0304(3) -0.0031(2) -0.0115(2) -0.0120(2)
P1 0.01537(19) 0.01507(19) 0.01636(19) 0.00081(15) -0.00065(15) 0.00164(14)
P2 0.0178(2) 0.0156(2) 0.0196(2) 0.00277(15) -0.00104(16) 0.00122(15)
O1 0.0686(12) 0.0523(10) 0.0337(9) -0.0017(8) -0.0102(8) -0.0345(9)
C1 0.0181(8) 0.0201(8) 0.0189(8) -0.0022(6) 0.0003(6) -0.0010(6)
C2 0.0189(8) 0.0191(8) 0.0179(7) -0.0018(6) 0.0027(6) 0.0003(6)
C3 0.0303(10) 0.0248(9) 0.0230(9) -0.0025(7) 0.0022(7) -0.0094(7)
C4 0.0221(8) 0.0327(10) 0.0207(8) -0.0062(7) -0.0003(7) -0.0060(7)
C5 0.0292(9) 0.0219(8) 0.0215(8) 0.0011(7) -0.0021(7) -0.0036(7)
C6 0.0223(8) 0.0273(9) 0.0192(8) -0.0018(7) -0.0026(7) 0.0015(7)
C7 0.0455(13) 0.0435(12) 0.0252(10) -0.0001(9) -0.0021(9) -0.0200(10)
C8 0.0250(9) 0.0167(8) 0.0250(9) 0.0039(6) 0.0047(7) 0.0026(6)
C9 0.0293(9) 0.0235(9) 0.0244(9) 0.0038(7) 0.0044(7) 0.0050(7)
C10 0.0419(12) 0.0288(10) 0.0253(9) 0.0059(8) 0.0080(8) 0.0086(8)
C11 0.0441(12) 0.0241(9) 0.0353(11) 0.0042(8) 0.0184(9) 0.0029(8)
C12 0.0310(10) 0.0239(9) 0.0448(12) 0.0024(8) 0.0138(9) -0.0008(8)
C13 0.0273(9) 0.0222(8) 0.0330(10) 0.0032(7) 0.0035(8) -0.0026(7)
C14 0.0217(8) 0.0193(8) 0.0187(8) -0.0007(6) -0.0026(6) 0.0043(6)
C15 0.0233(9) 0.0236(8) 0.0243(9) -0.0003(7) 0.0002(7) 0.0021(7)
C16 0.0223(9) 0.0347(10) 0.0328(10) -0.0048(8) 0.0031(8) 0.0018(8)
C17 0.0262(10) 0.0343(10) 0.0322(10) -0.0087(8) -0.0032(8) 0.0097(8)
C18 0.0336(10) 0.0225(9) 0.0300(10) -0.0019(7) -0.0051(8) 0.0099(8)
C19 0.0287(9) 0.0211(8) 0.0248(9) 0.0014(7) -0.0009(7) 0.0047(7)
C20 0.0208(8) 0.0185(8) 0.0166(7) -0.0004(6) -0.0014(6) -0.0033(6)
C21 0.0271(9) 0.0316(10) 0.0291(10) 0.0028(8) 0.0051(8) 0.0019(8)
C22 0.0326(11) 0.0479(13) 0.0295(10) 0.0019(9) 0.0108(8) -0.0076(9)
C23 0.0380(11) 0.0426(12) 0.0219(9) 0.0056(8) -0.0015(8) -0.0225(9)
C24 0.0445(12) 0.0249(9) 0.0310(10) 0.0087(8) -0.0065(9) -0.0066(8)
C25 0.0308(10) 0.0225(9) 0.0268(9) 0.0032(7) 0.0009(7) 0.0021(7)
C26 0.0179(8) 0.0217(8) 0.0208(8) 0.0036(6) 0.0016(6) 0.0026(6)
C27 0.0222(9) 0.0269(9) 0.0250(9) -0.0019(7) 0.0032(7) -0.0002(7)
C28 0.0243(9) 0.0354(11) 0.0327(10) -0.0035(8) 0.0115(8) 0.0034(8)
C29 0.0196(9) 0.0393(11) 0.0380(11) 0.0075(9) 0.0085(8) 0.0072(8)
C30 0.0202(9) 0.0592(14) 0.0317(10) 0.0036(10) -0.0022(8) 0.0049(9)
C31 0.0227(9) 0.0475(13) 0.0272(10) -0.0059(9) -0.0032(8) 0.0057(8)
C32 0.0173(8) 0.0166(7) 0.0235(8) -0.0002(6) -0.0007(6) -0.0010(6)
C33 0.0210(8) 0.0177(8) 0.0239(8) 0.0011(6) -0.0025(7) -0.0018(6)
C34 0.0362(11) 0.0177(8) 0.0378(11) 0.0049(8) -0.0082(9) -0.0023(7)
C35 0.0403(12) 0.0173(8) 0.0451(12) -0.0019(8) -0.0100(9) -0.0053(8)
C36 0.0329(10) 0.0248(9) 0.0351(11) -0.0062(8) -0.0112(8) -0.0033(8)
C37 0.0263(9) 0.0224(8) 0.0257(9) -0.0008(7) -0.0047(7) 0.0007(7)

loop_
_atom_type_symbol
_atom_type_description
_atom_type_scat_dispersion_real
_atom_type_scat_dispersion_imag
_atom_type_scat_source
C C 0.0033 0.0016 'International Tables Vol C Tables 4.2.6.8 and 6.1.1.4'
H H 0.0000 0.0000 'International Tables Vol C Tables 4.2.6.8 and 6.1.1.4'
P P 0.1023 0.0942 'International Tables Vol C Tables 4.2.6.8 and 6.1.1.4'
S S 0.1246 0.1234 'International Tables Vol C Tables 4.2.6.8 and 6.1.1.4'
Ni Ni 0.3393 1.1124 'International Tables Vol C Tables 4.2.6.8 and 6.1.1.4'
O O 0.0106 0.0060 'International Tables Vol C Tables 4.2.6.8 and 6.1.1.4'

loop_
_geom_angle_atom_site_label_1
_geom_angle_atom_site_label_2
_geom_angle_atom_site_label_3
_geom_angle
_geom_angle_site_symmetry_1
_geom_angle_site_symmetry_3
_geom_angle_publ_flag
S1 Ni1 P1 88.999(17) . . ?
S1 Ni1 S2 92.428(17) . . ?
P1 Ni1 S2 178.277(19) . . ?
S1 Ni1 P2 175.77(2) . . ?
P1 Ni1 P2 88.051(17) . . ?
S2 Ni1 P2 90.575(18) . . ?
C1 S1 Ni1 104.51(6) . . ?
C2 S2 Ni1 104.16(6) . . ?
C3 S3 C7 96.80(10) . . ?
C4 S4 C7 97.05(10) . . ?
C32 P1 C20 105.08(8) . . ?
C32 P1 C26 105.79(8) . . ?
C20 P1 C26 103.72(8) . . ?
C32 P1 Ni1 109.31(6) . . ?
C20 P1 Ni1 115.70(6) . . ?
C26 P1 Ni1 116.23(6) . . ?
C8 P2 C14 105.38(8) . . ?
C8 P2 C33 106.78(8) . . ?
C14 P2 C33 103.32(8) . . ?
C8 P2 Ni1 114.79(6) . . ?
C14 P2 Ni1 116.58(6) . . ?
C33 P2 Ni1 108.99(6) . . ?
C5 C1 C2 120.40(16) . . ?
C5 C1 S1 120.48(14) . . ?
C2 C1 S1 119.06(13) . . ?
C6 C2 C1 119.58(16) . . ?
C6 C2 S2 120.81(13) . . ?
C1 C2 S2 119.59(13) . . ?
C5 C3 C4 120.41(17) . . ?
C5 C3 S3 123.07(15) . . ?
C4 C3 S3 116.51(14) . . ?
C6 C4 C3 120.46(16) . . ?
C6 C4 S4 122.84(15) . . ?
C3 C4 S4 116.69(14) . . ?
C3 C5 C1 119.36(17) . . ?
C3 C5 H5 120.3 . . ?
C1 C5 H5 120.3 . . ?
C4 C6 C2 119.73(17) . . ?
C4 C6 H6 120.1 . . ?
C2 C6 H6 120.1 . . ?
O1 C7 S4 123.97(19) . . ?
O1 C7 S3 123.12(19) . . ?
S4 C7 S3 112.91(11) . . ?
C13 C8 C9 119.56(17) . . ?
C13 C8 P2 119.95(14) . . ?
C9 C8 P2 120.09(14) . . ?
C10 C9 C8 119.78(19) . . ?
C10 C9 H9 120.1 . . ?
C8 C9 H9 120.1 . . ?
C11 C10 C9 120.2(2) . . ?
C11 C10 H10 119.9 . . ?
C9 C10 H10 119.9 . . ?
C12 C11 C10 120.10(19) . . ?
C12 C11 H11 120.0 . . ?
C10 C11 H11 120.0 . . ?
C11 C12 C13 120.2(2) . . ?
C11 C12 H12 119.9 . . ?
C13 C12 H12 119.9 . . ?
C8 C13 C12 120.14(19) . . ?
C8 C13 H13 119.9 . . ?
C12 C13 H13 119.9 . . ?
C15 C14 C19 119.38(16) . . ?
C15 C14 P2 119.02(13) . . ?
C19 C14 P2 121.49(14) . . ?
C16 C15 C14 119.90(18) . . ?
C16 C15 H15 120.0 . . ?
C14 C15 H15 120.0 . . ?
C17 C16 C15 120.67(19) . . ?
C17 C16 H16 119.7 . . ?
C15 C16 H16 119.7 . . ?
C16 C17 C18 120.01(18) . . ?
C16 C17 H17 120.0 . . ?
C18 C17 H17 120.0 . . ?
C19 C18 C17 119.96(18) . . ?
C19 C18 H18 120.0 . . ?
C17 C18 H18 120.0 . . ?
C18 C19 C14 120.06(18) . . ?
C18 C19 H19 120.0 . . ?
C14 C19 H19 120.0 . . ?
C21 C20 C25 119.60(17) . . ?
C21 C20 P1 118.86(14) . . ?
C25 C20 P1 121.37(14) . . ?
C22 C21 C20 120.18(19) . . ?
C22 C21 H21 119.9 . . ?
C20 C21 H21 119.9 . . ?
C23 C22 C21 120.0(2) . . ?
C23 C22 H22 120.0 . . ?
C21 C22 H22 120.0 . . ?
C24 C23 C22 120.01(18) . . ?
C24 C23 H23 120.0 . . ?
C22 C23 H23 120.0 . . ?
C23 C24 C25 120.62(19) . . ?
C23 C24 H24 119.7 . . ?
C25 C24 H24 119.7 . . ?
C20 C25 C24 119.54(19) . . ?
C20 C25 H25 120.2 . . ?
C24 C25 H25 120.2 . . ?
C27 C26 C31 118.94(17) . . ?
C27 C26 P1 119.83(14) . . ?
C31 C26 P1 121.10(14) . . ?
C26 C27 C28 120.34(18) . . ?
C26 C27 H27 119.8 . . ?
C28 C27 H27 119.8 . . ?
C29 C28 C27 120.55(19) . . ?
C29 C28 H28 119.7 . . ?
C27 C28 H28 119.7 . . ?
C28 C29 C30 119.60(18) . . ?
C28 C29 H29 120.2 . . ?
C30 C29 H29 120.2 . . ?
C31 C30 C29 120.4(2) . . ?
C31 C30 H30 119.8 . . ?
C29 C30 H30 119.8 . . ?
C30 C31 C26 120.12(19) . . ?
C30 C31 H31 119.9 . . ?
C26 C31 H31 119.9 . . ?
C33 C32 C37 120.27(16) . . ?
C33 C32 P1 115.53(13) . . ?
C37 C32 P1 124.18(13) . . ?
C34 C33 C32 119.50(17) . . ?
C34 C33 P2 124.03(14) . . ?
C32 C33 P2 116.21(13) . . ?
C35 C34 C33 119.62(18) . . ?
C35 C34 H34 120.2 . . ?
C33 C34 H34 120.2 . . ?
C34 C35 C36 120.74(18) . . ?
C34 C35 H35 119.6 . . ?
C36 C35 H35 119.6 . . ?
C37 C36 C35 120.41(18) . . ?
C37 C36 H36 119.8 . . ?
C35 C36 H36 119.8 . . ?
C36 C37 C32 119.34(17) . . ?
C36 C37 H37 120.3 . . ?
C32 C37 H37 120.3 . . ?

loop_
_geom_bond_atom_site_label_1
_geom_bond_atom_site_label_2
_geom_bond_distance
_geom_bond_site_symmetry_2
_geom_bond_publ_flag
Ni1 S1 2.1575(5) . ?
Ni1 P1 2.1606(5) . ?
Ni1 S2 2.1634(5) . ?
Ni1 P2 2.1644(5) . ?
S1 C1 1.7507(17) . ?
S2 C2 1.7487(18) . ?
S3 C3 1.7538(19) . ?
S3 C7 1.780(2) . ?
S4 C4 1.7478(18) . ?
S4 C7 1.774(2) . ?
P1 C32 1.8143(17) . ?
P1 C20 1.8153(17) . ?
P1 C26 1.8228(18) . ?
P2 C8 1.8130(18) . ?
P2 C14 1.8195(18) . ?
P2 C33 1.8278(18) . ?
O1 C7 1.201(3) . ?
C1 C5 1.395(2) . ?
C1 C2 1.405(2) . ?
C2 C6 1.400(2) . ?
C3 C5 1.391(3) . ?
C3 C4 1.394(3) . ?
C4 C6 1.388(3) . ?
C5 H5 0.9500 . ?
C6 H6 0.9500 . ?
C8 C13 1.391(3) . ?
C8 C9 1.399(3) . ?
C9 C10 1.392(3) . ?
C9 H9 0.9500 . ?
C10 C11 1.389(3) . ?
C10 H10 0.9500 . ?
C11 C12 1.378(3) . ?
C11 H11 0.9500 . ?
C12 C13 1.393(3) . ?
C12 H12 0.9500 . ?
C13 H13 0.9500 . ?
C14 C15 1.391(3) . ?
C14 C19 1.408(2) . ?
C15 C16 1.388(3) . ?
C15 H15 0.9500 . ?
C16 C17 1.383(3) . ?
C16 H16 0.9500 . ?
C17 C18 1.389(3) . ?
C17 H17 0.9500 . ?
C18 C19 1.388(3) . ?
C18 H18 0.9500 . ?
C19 H19 0.9500 . ?
C20 C21 1.391(3) . ?
C20 C25 1.392(2) . ?
C21 C22 1.386(3) . ?
C21 H21 0.9500 . ?
C22 C23 1.386(3) . ?
C22 H22 0.9500 . ?
C23 C24 1.373(3) . ?
C23 H23 0.9500 . ?
C24 C25 1.394(3) . ?
C24 H24 0.9500 . ?
C25 H25 0.9500 . ?
C26 C27 1.386(2) . ?
C26 C31 1.399(3) . ?
C27 C28 1.392(3) . ?
C27 H27 0.9500 . ?
C28 C29 1.372(3) . ?
C28 H28 0.9500 . ?
C29 C30 1.387(3) . ?
C29 H29 0.9500 . ?
C30 C31 1.385(3) . ?
C30 H30 0.9500 . ?
C31 H31 0.9500 . ?
C32 C33 1.402(2) . ?
C32 C37 1.402(2) . ?
C33 C34 1.400(2) . ?
C34 C35 1.387(3) . ?
C34 H34 0.9500 . ?
C35 C36 1.389(3) . ?
C35 H35 0.9500 . ?
C36 C37 1.386(3) . ?
C36 H36 0.9500 . ?
C37 H37 0.9500 . ?
